data_1534873
loop_
_publ_author_name
'Shvareva, T.Y.'
'Almond, P.M.'
'Albrecht-Schmitt, T.E.'

_publ_section_title
;
 Crystal chemistry and ion-exchange properties of the layered uranyl
 iodate K [U O2 (I O3)3]
;
_journal_name_full 'Journal of Solid State Chemistry'
_journal_page_first 499
_journal_page_last 504
_journal_volume 178
_journal_year 2005
_chemical_formula_sum 'I3 K O11 U'
_chemical_name_systematic 'K (U O2 (I O3)3)'
_space_group_IT_number 61
_symmetry_space_group_name_Hall '-P 2ac 2ab'
_symmetry_space_group_name_H-M 'P b c a'
_cell_angle_alpha 90
_cell_angle_beta 90
_cell_angle_gamma 90
_cell_formula_units_Z 8
_cell_length_a 11.495
_cell_length_b 7.2293
_cell_length_c 25.394
_cell_volume 2110.262
_citation_journal_id_ASTM JSSCBI
_cod_data_source_file Shvareva_JSSCBI_2005_1503.cif
_cod_data_source_block I3K1O11U1
_cod_original_formula_sum 'I3 K1 O11 U1'
_cod_database_code 1534873

loop_
_symmetry_equiv_pos_as_xyz
x,y,z
-x+1/2,-y,z+1/2
x+1/2,-y+1/2,-z
-x,y+1/2,-z+1/2
-x,-y,-z
x-1/2,y,-z-1/2
-x-1/2,y-1/2,z
x,-y-1/2,z-1/2

loop_
_atom_site_label
_atom_site_type_symbol
_atom_site_fract_x
_atom_site_fract_y
_atom_site_fract_z
_atom_site_occupancy
_atom_site_U_iso_or_equiv
O2 O-2 -0.0357 0.3232 0.52457 1 0.0
O7 O-2 0.2277 0.0367 0.65393 1 0.0
O11 O-2 0.0272 -0.0278 0.58421 1 0.0
O1 O-2 0.0605 0.3375 0.62797 1 0.0
I3 I+5 0.34092 0.05934 0.703091 1 0.0
O8 O-2 0.2723 0.2224 0.74629 1 0.0
K1 K+1 0.16417 -0.94799 0.47805 1 0.0
O9 O-2 0.4362 0.2138 0.66708 1 0.0
I1 I+5 0.06541 0.45625 0.562961 1 0.0
O3 O-2 0.198 0.3599 0.53908 1 0.0
I2 I+5 -0.29921 0.13659 0.655693 1 0.0
O6 O-2 -0.3497 0.374 0.6669 1 0.0
O5 O-2 -0.3464 0.11 0.58881 1 0.0
O4 O-2 -0.1523 0.2142 0.64225 1 0.0
O10 O-2 0.0261 0.0927 0.7202 1 0.0
U1 U+6 0.025479 0.03508 0.651857 1 0.0
